data_1545399
loop_
_publ_author_name
'Chan, Chieh-Kai'
'Tsai, Yu-Lin'
'Chang, Meng-Yang'

_publ_section_title
;
 Construction of Nitrated Benzo[3.3.1]bicyclic Acetal/Ketal Core via
 Nitration of o-Carbonyl Allylbenzenes.
;
_journal_issue 6
_journal_name_full 'Organic letters'
_journal_page_first 1358
_journal_page_last 1361
_journal_paper_doi 10.1021/acs.orglett.7b00245
_journal_volume 19
_journal_year 2017
_chemical_formula_sum 'C12 H15 N O6'
_chemical_formula_weight 269.25
_space_group_crystal_system monoclinic
_space_group_IT_number 14
_space_group_name_Hall '-P 2yn'
_space_group_name_H-M_alt 'P 1 21/n 1'
_symmetry_space_group_name_Hall '-P 2yn'
_symmetry_space_group_name_H-M 'P 1 21/n 1'
_atom_sites_solution_hydrogens geom
_audit_creation_method SHELXL-2014/6
_cell_angle_alpha 90
_cell_angle_beta 98.406(4)
_cell_angle_gamma 90
_cell_formula_units_Z 4
_cell_length_a 13.8557(17)
_cell_length_b 4.7327(5)
_cell_length_c 19.297(2)
_cell_measurement_reflns_used 2989
_cell_measurement_temperature 100(2)
_cell_measurement_theta_max 26.7168
_cell_measurement_theta_min 2.9723
_cell_volume 1251.8(2)
_computing_cell_refinement 'SAINT V8.34A (Bruker AXS Inc., 2013)'
_computing_data_collection 'Bruker APEX2'
_computing_data_reduction 'SAINT V8.34A (Bruker AXS Inc., 2013)'
_computing_molecular_graphics 'Bruker SHELXTL'
_computing_publication_material 'Bruker SHELXTL'
_computing_structure_refinement 'SHELXL-2014/6 (Sheldrick, 2014)'
_diffrn_ambient_temperature 100(2)
_diffrn_detector_area_resol_mean 8.3333
_diffrn_measured_fraction_theta_full 0.999
_diffrn_measured_fraction_theta_max 0.990
_diffrn_measurement_device_type 'Bruker APEX-II CCD'
_diffrn_measurement_method '\f and \w scans'
_diffrn_radiation_type MoK\a
_diffrn_radiation_wavelength 0.71073
_diffrn_reflns_av_R_equivalents 0.0301
_diffrn_reflns_av_unetI/netI 0.0311
_diffrn_reflns_Laue_measured_fraction_full 0.999
_diffrn_reflns_Laue_measured_fraction_max 0.990
_diffrn_reflns_limit_h_max 17
_diffrn_reflns_limit_h_min -17
_diffrn_reflns_limit_k_max 5
_diffrn_reflns_limit_k_min -3
_diffrn_reflns_limit_l_max 24
_diffrn_reflns_limit_l_min -23
_diffrn_reflns_number 9889
_diffrn_reflns_point_group_measured_fraction_full 0.999
_diffrn_reflns_point_group_measured_fraction_max 0.990
_diffrn_reflns_theta_full 25.242
_diffrn_reflns_theta_max 26.847
_diffrn_reflns_theta_min 1.698
_exptl_absorpt_coefficient_mu 0.116
_exptl_absorpt_correction_T_max 0.9485
_exptl_absorpt_correction_T_min 0.8829
_exptl_absorpt_correction_type multi-scan
_exptl_absorpt_process_details 'SADABS V2014/4 (Bruker AXS Inc.)'
_exptl_crystal_colour colorless
_exptl_crystal_density_diffrn 1.429
_exptl_crystal_density_meas ?
_exptl_crystal_density_method 'not measured'
_exptl_crystal_description lump
_exptl_crystal_F_000 568
_exptl_crystal_size_max 0.20
_exptl_crystal_size_mid 0.15
_exptl_crystal_size_min 0.15
_refine_diff_density_max 0.262
_refine_diff_density_min -0.204
_refine_diff_density_rms 0.042
_refine_ls_extinction_method none
_refine_ls_goodness_of_fit_ref 1.033
_refine_ls_hydrogen_treatment constr
_refine_ls_matrix_type full
_refine_ls_number_parameters 176
_refine_ls_number_reflns 2654
_refine_ls_number_restraints 0
_refine_ls_restrained_S_all 1.033
_refine_ls_R_factor_all 0.0486
_refine_ls_R_factor_gt 0.0359
_refine_ls_shift/su_max 0.000
_refine_ls_shift/su_mean 0.000
_refine_ls_structure_factor_coef Fsqd
_refine_ls_weighting_details 'w=1/[\s^2^(Fo^2^)+(0.0463P)^2^+0.2428P] where P=(Fo^2^+2Fc^2^)/3'
_refine_ls_weighting_scheme calc
_refine_ls_wR_factor_gt 0.0858
_refine_ls_wR_factor_ref 0.0920
_reflns_Friedel_coverage 0.000
_reflns_number_gt 2093
_reflns_number_total 2654
_reflns_threshold_expression 'I > 2\s(I)'
_cod_data_source_file ol7b00245_si_006.cif
_cod_data_source_block 160829LT
_cod_depositor_comments
;
The following automatic conversions were performed:

'_exptl_crystal_density_meas' value 'not measured' was changed to '?'
- the value is perceived as not measured.

Automatic conversion script
Id: cif_fix_values 4973 2017-02-22 13:04:09Z antanas 

 Adding full bibliography for 1545398--1545406.cif.
;
_cod_database_code 1545399
_shelx_space_group_comment
;
The symmetry employed for this shelxl refinement is uniquely defined
by the following loop, which should always be used as a source of
symmetry information in preference to the above space-group names.
They are only intended as comments.
;
_shelxl_version_number 2014/6

loop_
_space_group_symop_operation_xyz
'x, y, z'
'-x+1/2, y+1/2, -z+1/2'
'-x, -y, -z'
'x-1/2, -y-1/2, z-1/2'

loop_
_atom_site_label
_atom_site_type_symbol
_atom_site_fract_x
_atom_site_fract_y
_atom_site_fract_z
_atom_site_U_iso_or_equiv
_atom_site_adp_type
_atom_site_occupancy
_atom_site_site_symmetry_order
_atom_site_calc_flag
_atom_site_refinement_flags_posn
_atom_site_refinement_flags_adp
C1 C 0.63841(11) 0.1134(3) 0.02298(7) 0.0285(4) Uani 1 1 d . .
H8 H 0.6779 0.2596 0.0046 0.043 Uiso 1 1 calc R U
H1 H 0.5737 0.1899 0.0270 0.043 Uiso 1 1 calc R U
H9 H 0.6315 -0.0488 -0.0089 0.043 Uiso 1 1 calc R U
C2 C 0.68745(10) 0.0211(3) 0.09379(7) 0.0179(3) Uani 1 1 d . .
C3 C 0.65748(9) 0.1728(3) 0.15710(7) 0.0148(3) Uani 1 1 d . .
H10 H 0.6386 0.3712 0.1435 0.018 Uiso 1 1 calc R U
C4 C 0.56696(9) 0.0155(3) 0.17538(7) 0.0157(3) Uani 1 1 d . .
H12 H 0.5190 -0.0026 0.1323 0.019 Uiso 1 1 calc R U
H11 H 0.5868 -0.1777 0.1912 0.019 Uiso 1 1 calc R U
C5 C 0.51751(9) 0.1548(3) 0.23113(7) 0.0152(3) Uani 1 1 d . .
C6 C 0.54418(9) 0.0599(3) 0.30001(7) 0.0161(3) Uani 1 1 d . .
H15 H 0.5944 -0.0776 0.3092 0.019 Uiso 1 1 calc R U
C7 C 0.50001(10) 0.1592(3) 0.35517(7) 0.0167(3) Uani 1 1 d . .
C8 C 0.42486(10) 0.3647(3) 0.34256(7) 0.0179(3) Uani 1 1 d . .
C9 C 0.31254(10) 0.6622(3) 0.39033(8) 0.0240(3) Uani 1 1 d . .
H14 H 0.3380 0.8303 0.3695 0.036 Uiso 1 1 calc R U
H3 H 0.2935 0.7114 0.4358 0.036 Uiso 1 1 calc R U
H2 H 0.2556 0.5911 0.3591 0.036 Uiso 1 1 calc R U
C10 C 0.59470(10) -0.1402(3) 0.43835(7) 0.0199(3) Uani 1 1 d . .
H4 H 0.5773 -0.3079 0.4094 0.030 Uiso 1 1 calc R U
H6 H 0.5998 -0.1915 0.4880 0.030 Uiso 1 1 calc R U
H5 H 0.6575 -0.0660 0.4288 0.030 Uiso 1 1 calc R U
C11 C 0.44448(9) 0.3608(3) 0.22085(7) 0.0166(3) Uani 1 1 d . .
C12 C 0.39779(9) 0.4636(3) 0.27553(7) 0.0185(3) Uani 1 1 d . .
H13 H 0.3476 0.6011 0.2663 0.022 Uiso 1 1 calc R U
N1 N 0.41142(8) 0.4816(2) 0.15209(6) 0.0186(3) Uani 1 1 d . .
O1 O 0.38632(7) 0.4486(2) 0.39993(5) 0.0229(2) Uani 1 1 d . .
O2 O 0.52054(7) 0.0723(2) 0.42207(5) 0.0207(2) Uani 1 1 d . .
O3 O 0.73401(6) 0.17928(18) 0.21425(5) 0.0174(2) Uani 1 1 d . .
H7 H 0.7441 0.0153 0.2303 0.026 Uiso 1 1 calc R U
O4 O 0.74614(8) -0.1693(2) 0.10191(5) 0.0300(3) Uani 1 1 d . .
O5 O 0.45671(7) 0.4295(2) 0.10308(5) 0.0244(2) Uani 1 1 d . .
O6 O 0.33931(7) 0.6371(2) 0.14513(6) 0.0287(3) Uani 1 1 d . .

loop_
_atom_site_aniso_label
_atom_site_aniso_U_11
_atom_site_aniso_U_22
_atom_site_aniso_U_33
_atom_site_aniso_U_23
_atom_site_aniso_U_13
_atom_site_aniso_U_12
C1 0.0264(8) 0.0438(9) 0.0151(7) -0.0015(6) 0.0021(6) 0.0015(7)
C2 0.0185(7) 0.0180(6) 0.0174(7) -0.0001(5) 0.0032(5) -0.0038(5)
C3 0.0167(6) 0.0141(6) 0.0128(6) 0.0014(5) -0.0007(5) -0.0005(5)
C4 0.0189(7) 0.0133(6) 0.0145(7) -0.0001(5) 0.0011(5) -0.0006(5)
C5 0.0150(6) 0.0140(6) 0.0167(7) -0.0011(5) 0.0023(5) -0.0040(5)
C6 0.0146(6) 0.0154(6) 0.0183(7) 0.0005(5) 0.0026(5) -0.0001(5)
C7 0.0173(6) 0.0165(6) 0.0166(7) 0.0020(5) 0.0029(5) -0.0029(5)
C8 0.0174(6) 0.0168(6) 0.0209(7) -0.0010(5) 0.0070(6) -0.0022(5)
C9 0.0210(7) 0.0200(7) 0.0335(9) -0.0023(6) 0.0120(6) 0.0023(6)
C10 0.0204(7) 0.0216(7) 0.0177(7) 0.0039(5) 0.0033(6) 0.0026(5)
C11 0.0157(6) 0.0157(6) 0.0176(7) 0.0012(5) 0.0003(5) -0.0029(5)
C12 0.0153(6) 0.0147(6) 0.0257(8) 0.0013(5) 0.0034(6) -0.0002(5)
N1 0.0175(6) 0.0161(5) 0.0213(6) 0.0010(5) -0.0003(5) -0.0014(4)
O1 0.0246(5) 0.0236(5) 0.0227(5) 0.0004(4) 0.0107(4) 0.0052(4)
O2 0.0229(5) 0.0245(5) 0.0158(5) 0.0035(4) 0.0066(4) 0.0046(4)
O3 0.0207(5) 0.0146(4) 0.0153(5) 0.0006(4) -0.0030(4) -0.0018(4)
O4 0.0371(6) 0.0277(6) 0.0264(6) -0.0022(4) 0.0080(5) 0.0113(5)
O5 0.0284(5) 0.0277(5) 0.0167(5) 0.0009(4) 0.0027(4) 0.0049(4)
O6 0.0240(5) 0.0309(6) 0.0306(6) 0.0087(5) 0.0018(5) 0.0107(4)

loop_
_atom_type_symbol
_atom_type_description
_atom_type_scat_dispersion_real
_atom_type_scat_dispersion_imag
_atom_type_scat_source
C C 0.0033 0.0016 'International Tables Vol C Tables 4.2.6.8 and 6.1.1.4'
H H 0.0000 0.0000 'International Tables Vol C Tables 4.2.6.8 and 6.1.1.4'
O O 0.0106 0.0060 'International Tables Vol C Tables 4.2.6.8 and 6.1.1.4'
N N 0.0061 0.0033 'International Tables Vol C Tables 4.2.6.8 and 6.1.1.4'

loop_
_geom_angle_atom_site_label_1
_geom_angle_atom_site_label_2
_geom_angle_atom_site_label_3
_geom_angle
C2 C1 H8 109.5
C2 C1 H1 109.5
H8 C1 H1 109.5
C2 C1 H9 109.5
H8 C1 H9 109.5
H1 C1 H9 109.5
O4 C2 C1 122.82(13)
O4 C2 C3 120.24(12)
C1 C2 C3 116.90(12)
O3 C3 C2 111.96(10)
O3 C3 C4 111.97(10)
C2 C3 C4 106.35(10)
O3 C3 H10 108.8
C2 C3 H10 108.8
C4 C3 H10 108.8
C5 C4 C3 114.90(10)
C5 C4 H12 108.5
C3 C4 H12 108.5
C5 C4 H11 108.5
C3 C4 H11 108.5
H12 C4 H11 107.5
C11 C5 C6 116.31(12)
C11 C5 C4 126.73(12)
C6 C5 C4 116.89(11)
C7 C6 C5 122.38(12)
C7 C6 H15 118.8
C5 C6 H15 118.8
O2 C7 C6 125.34(12)
O2 C7 C8 114.90(12)
C6 C7 C8 119.75(12)
O1 C8 C12 125.61(12)
O1 C8 C7 115.26(12)
C12 C8 C7 119.12(12)
O1 C9 H14 109.5
O1 C9 H3 109.5
H14 C9 H3 109.5
O1 C9 H2 109.5
H14 C9 H2 109.5
H3 C9 H2 109.5
O2 C10 H4 109.5
O2 C10 H6 109.5
H4 C10 H6 109.5
O2 C10 H5 109.5
H4 C10 H5 109.5
H6 C10 H5 109.5
C5 C11 C12 122.60(12)
C5 C11 N1 121.86(12)
C12 C11 N1 115.54(12)
C8 C12 C11 119.81(12)
C8 C12 H13 120.1
C11 C12 H13 120.1
O6 N1 O5 122.09(11)
O6 N1 C11 118.41(12)
O5 N1 C11 119.50(11)
C8 O1 C9 117.39(11)
C7 O2 C10 117.86(10)
C3 O3 H7 109.5

loop_
_geom_bond_atom_site_label_1
_geom_bond_atom_site_label_2
_geom_bond_distance
C1 C2 1.4996(19)
C1 H8 0.9800
C1 H1 0.9800
C1 H9 0.9800
C2 O4 1.2085(17)
C2 C3 1.5259(18)
C3 O3 1.4141(15)
C3 C4 1.5430(17)
C3 H10 1.0000
C4 C5 1.5091(18)
C4 H12 0.9900
C4 H11 0.9900
C5 C11 1.3985(18)
C5 C6 1.4003(18)
C6 C7 1.3854(19)
C6 H15 0.9500
C7 O2 1.3453(16)
C7 C8 1.4195(18)
C8 O1 1.3568(16)
C8 C12 1.3752(19)
C9 O1 1.4304(16)
C9 H14 0.9800
C9 H3 0.9800
C9 H2 0.9800
C10 O2 1.4393(15)
C10 H4 0.9800
C10 H6 0.9800
C10 H5 0.9800
C11 C12 1.4028(19)
C11 N1 1.4560(17)
C12 H13 0.9500
N1 O6 1.2323(14)
N1 O5 1.2339(15)
O3 H7 0.8400
